data_7064318
loop_
_publ_author_name
'Moskalik, Mikhail Yu.'
'Garagan, Ivan A.'
'Myasnikova, Valentina S.'
'Borodina, Tatyana N.'
'Shainyan, Bagrat A.'

_publ_section_title
;
 Skeletal rearrangements and structures of halosulfonamidation products of
 caryophyllene
;
_journal_issue 4
_journal_name_full 'New Journal of Chemistry'
_journal_page_first 1935
_journal_page_last 1942
_journal_paper_doi 10.1039/D5NJ03976B
_journal_volume 50
_journal_year 2026
_chemical_formula_moiety 'C24 H32 F3 I N2 O2 S'
_chemical_formula_sum 'C24 H32 F3 I N2 O2 S'
_chemical_formula_weight 596.47
_chemical_melting_point 466.6
_chemical_name_systematic
N-(6-iodo-1,1,7-trimethyldecahydro-3a,7-methanocyclopenta[8]annulen-3-yl)-N'-((4-(trifluoromethyl)phenyl)sulfonyl)acetimidamide
_space_group_crystal_system monoclinic
_space_group_IT_number 4
_space_group_name_Hall 'P 2yb'
_space_group_name_H-M_alt 'P 1 21 1'
_atom_sites_solution_hydrogens geom
_atom_sites_solution_primary direct
_atom_sites_solution_secondary difmap
_audit_creation_date 2025-02-25
_audit_creation_method
;
Olex2 1.5
(compiled 2024.02.16 svn.r378c4104 for OlexSys, GUI svn.r6928)
;
_audit_update_record
;
2025-03-13 deposited with the CCDC.	2025-12-17 downloaded from the CCDC.
;
_cell_angle_alpha 90
_cell_angle_beta 95.162(3)
_cell_angle_gamma 90
_cell_formula_units_Z 2
_cell_length_a 10.5276(11)
_cell_length_b 11.5823(12)
_cell_length_c 10.7820(12)
_cell_measurement_reflns_used 9979
_cell_measurement_temperature 296(2)
_cell_measurement_theta_max 27.36
_cell_measurement_theta_min 2.59
_cell_volume 1309.4(2)
_computing_cell_refinement 'SAINT V8.32B (BRUKER, 2016)'
_computing_data_collection 'Bruker APEX3'
_computing_data_reduction 'SAINT V8.32B (BRUKER, 2016)'
_computing_molecular_graphics 'Olex2 1.5 (Dolomanov et al., 2009)'
_computing_publication_material 'Olex2 1.5 (Dolomanov et al., 2009)'
_computing_structure_refinement 'XL  (Sheldrick, 2008)'
_computing_structure_solution 'SHELXS  (Sheldrick, 2008)'
_diffrn_ambient_temperature 296.15
_diffrn_measured_fraction_theta_full 1.000
_diffrn_measured_fraction_theta_max 0.997
_diffrn_measurement_device_type 'Bruker D8 VENTURE PHOTON 100 CMOS'
_diffrn_measurement_method '\f and \w scans'
_diffrn_radiation_type MoK\a
_diffrn_radiation_wavelength 0.71073
_diffrn_reflns_av_R_equivalents 0.0518
_diffrn_reflns_av_unetI/netI 0.0470
_diffrn_reflns_Laue_measured_fraction_full 1.000
_diffrn_reflns_Laue_measured_fraction_max 0.997
_diffrn_reflns_limit_h_max 13
_diffrn_reflns_limit_h_min -13
_diffrn_reflns_limit_k_max 13
_diffrn_reflns_limit_k_min -14
_diffrn_reflns_limit_l_max 13
_diffrn_reflns_limit_l_min -13
_diffrn_reflns_number 27070
_diffrn_reflns_point_group_measured_fraction_full 0.972
_diffrn_reflns_point_group_measured_fraction_max 0.944
_diffrn_reflns_theta_full 25.242
_diffrn_reflns_theta_max 27.479
_diffrn_reflns_theta_min 1.896
_diffrn_source_current 1.0
_diffrn_source_power 0.05
_diffrn_source_voltage 50.0
_diffrn_standards_number 0
_exptl_absorpt_coefficient_mu 1.347
_exptl_absorpt_correction_T_max 0.7456
_exptl_absorpt_correction_T_min 0.4410
_exptl_absorpt_correction_type multi-scan
_exptl_absorpt_process_details
;
SADABS-2012/1 (Bruker,2012) was used for absorption correction.
wR2(int) was 0.1715 before and 0.0811 after correction.
The Ratio of minimum to maximum transmission is 0.5915.
The \l/2 correction factor is 0.0015.
;
_exptl_crystal_colour colourless
_exptl_crystal_colour_primary colourless
_exptl_crystal_density_diffrn 1.513
_exptl_crystal_description needle
_exptl_crystal_F_000 604
_exptl_crystal_recrystallization_method 'Re-crystallisation from solvent: dichlormetan-methanol'
_exptl_crystal_size_max 0.6
_exptl_crystal_size_mid 0.345
_exptl_crystal_size_min 0.255
_refine_diff_density_max 0.557
_refine_diff_density_min -0.788
_refine_diff_density_rms 0.123
_refine_ls_abs_structure_details
;
 Flack x determined using 1839 quotients [(I+)-(I-)]/[(I+)+(I-)]
 (Parsons and Flack (2004), Acta Cryst. A60, s61).
;
_refine_ls_abs_structure_Flack 0.011(9)
_refine_ls_extinction_method none
_refine_ls_goodness_of_fit_ref 1.034
_refine_ls_hydrogen_treatment constr
_refine_ls_matrix_type full
_refine_ls_number_parameters 302
_refine_ls_number_reflns 5668
_refine_ls_number_restraints 19
_refine_ls_restrained_S_all 1.157
_refine_ls_R_factor_all 0.0578
_refine_ls_R_factor_gt 0.0436
_refine_ls_shift/su_max 0.001
_refine_ls_shift/su_mean 0.000
_refine_ls_structure_factor_coef Fsqd
_refine_ls_weighting_details 'w=1/[\s^2^(Fo^2^)+(0.0735P)^2^+0.1300P] where P=(Fo^2^+2Fc^2^)/3'
_refine_ls_weighting_scheme calc
_refine_ls_wR_factor_gt 0.1122
_refine_ls_wR_factor_ref 0.1204
_reflns_Friedel_coverage 0.803
_reflns_Friedel_fraction_full 0.941
_reflns_Friedel_fraction_max 0.885
_reflns_number_gt 4641
_reflns_number_total 5668
_reflns_threshold_expression 'I > 2\s(I)'
_cod_data_source_file d5nj03976b2.cif
_cod_data_source_block 4h
_cod_database_code 7064318
_shelxl_version_number 2013-3
_shelx_space_group_comment
;
The symmetry employed for this shelxl refinement is uniquely defined
by the following loop, which should always be used as a source of
symmetry information in preference to the above space-group names.
They are only intended as comments.
;
_shelx_estimated_absorpt_t_max 0.725
_shelx_estimated_absorpt_t_min 0.499
_olex2_refinement_description
;
1. Fixed Uiso
 At 1.2 times of:
  All C(H) groups, All C(H,H) groups, All N(H) groups
 At 1.5 times of:
  All C(H,H,H) groups
2. Uiso/Uaniso restraints and constraints
Uanis(F3) \\sim Ueq: with sigma of 0.05 and sigma for terminal atoms of 0.1
Uanis(F2) \\sim Ueq: with sigma of 0.05 and sigma for terminal atoms of 0.1
Uanis(F3) \\sim Ueq, Uanis(F2) \\sim Ueq, Uanis(F1) \\sim Ueq: with sigma of
0.005 and sigma for terminal atoms of 0.01
Uanis(F2) \\sim Ueq, Uanis(F3) \\sim Ueq, Uanis(F1) \\sim Ueq: with sigma of
0.05 and sigma for terminal atoms of 0.1
3.a Ternary CH refined with riding coordinates:
 C6(H6), C3(H3), C9A(H9A)
3.b Secondary CH2 refined with riding coordinates:
 C2(H2A,H2B), C5(H5A,H5B), C4(H4A,H4B), C9(H9B,H9C), C8(H8A,H8B), C10(H10A,H10B)
3.c Aromatic/amide H refined with riding coordinates:
 N1(H1), C17(H17), C18(H18), C20(H20), C21(H21)
3.d Idealised Me refined as rotating group:
 C15(H15A,H15B,H15C), C11(H11A,H11B,H11C), C13(H13A,H13B,H13C), C12(H12A,H12B,
 H12C)
;
_olex2_submission_special_instructions 'No special instructions were received'

loop_
_space_group_symop_operation_xyz
'x, y, z'
'-x, y+1/2, -z'

loop_
_atom_site_label
_atom_site_type_symbol
_atom_site_fract_x
_atom_site_fract_y
_atom_site_fract_z
_atom_site_U_iso_or_equiv
_atom_site_adp_type
_atom_site_occupancy
_atom_site_site_symmetry_order
_atom_site_calc_flag
_atom_site_refinement_flags_posn
_atom_site_refinement_flags_adp
_atom_site_refinement_flags_occupancy
_atom_site_disorder_assembly
_atom_site_disorder_group
I1 I 0.48839(4) 0.42119(8) 0.76371(5) 0.0996(3) Uani 1 1 d . . . . .
S1 S 0.10826(12) 0.53642(9) 0.34186(9) 0.0384(3) Uani 1 1 d . . . . .
O1 O 0.0751(4) 0.4532(3) 0.2456(3) 0.0517(9) Uani 1 1 d . . . . .
N1 N 0.0021(4) 0.3861(3) 0.6257(3) 0.0333(7) Uani 1 1 d . . . . .
H1 H -0.0131 0.3163 0.6474 0.040 Uiso 1 1 calc R U . . .
N2 N 0.0635(4) 0.5070(3) 0.4761(3) 0.0362(8) Uani 1 1 d . . . . .
O2 O 0.0717(4) 0.6540(3) 0.3152(3) 0.0574(10) Uani 1 1 d . . . . .
C3A C 0.1046(5) 0.4905(4) 0.8162(3) 0.0332(8) Uani 1 1 d . . . . .
C2 C -0.1228(4) 0.4511(4) 0.7951(4) 0.0367(9) Uani 1 1 d . . . . .
H2A H -0.2035 0.4637 0.7460 0.044 Uiso 1 1 calc R U . . .
H2B H -0.1199 0.3723 0.8257 0.044 Uiso 1 1 calc R U . . .
C6 C 0.3754(5) 0.4835(6) 0.9131(5) 0.0601(14) Uani 1 1 d . . . . .
H6 H 0.4342 0.4962 0.9876 0.072 Uiso 1 1 calc R U . . .
C5 C 0.2850(5) 0.3855(5) 0.9418(5) 0.0521(13) Uani 1 1 d . . . . .
H5A H 0.3319 0.3133 0.9473 0.063 Uiso 1 1 calc R U . . .
H5B H 0.2527 0.3996 1.0219 0.063 Uiso 1 1 calc R U . . .
C4 C 0.1732(5) 0.3746(4) 0.8425(4) 0.0390(10) Uani 1 1 d . . . . .
H4A H 0.1129 0.3187 0.8696 0.047 Uiso 1 1 calc R U . . .
H4B H 0.2040 0.3461 0.7661 0.047 Uiso 1 1 calc R U . . .
C3 C -0.0106(4) 0.4761(3) 0.7188(3) 0.0306(8) Uani 1 1 d . . . . .
H3 H -0.0262 0.5499 0.6756 0.037 Uiso 1 1 calc R U . . .
C14 C 0.0350(4) 0.4018(4) 0.5114(3) 0.0320(8) Uani 1 1 d . . . . .
C16 C 0.2776(5) 0.5362(4) 0.3666(4) 0.0431(10) Uani 1 1 d . . . . .
C17 C 0.3453(6) 0.4453(5) 0.3271(6) 0.0633(14) Uani 1 1 d . . . . .
H17 H 0.3025 0.3822 0.2899 0.076 Uiso 1 1 calc R U . . .
C18 C 0.4766(7) 0.4458(8) 0.3416(8) 0.085(2) Uani 1 1 d . . . . .
H18 H 0.5223 0.3843 0.3125 0.102 Uiso 1 1 calc R U . . .
C19 C 0.5388(7) 0.5365(8) 0.3986(6) 0.0774(18) Uani 1 1 d . . . . .
C22 C 0.6790(9) 0.5334(15) 0.4096(10) 0.120(4) Uani 1 1 d . . . . .
C15 C 0.0351(7) 0.2931(4) 0.4347(5) 0.0560(14) Uani 1 1 d . . . . .
H15A H 0.0209 0.2277 0.4863 0.084 Uiso 1 1 calc R U . . .
H15B H 0.1160 0.2851 0.4010 0.084 Uiso 1 1 calc R U . . .
H15C H -0.0315 0.2973 0.3679 0.084 Uiso 1 1 calc R U . . .
C20 C 0.4720(8) 0.6287(7) 0.4394(8) 0.087(2) Uani 1 1 d . . . . .
H20 H 0.5153 0.6910 0.4776 0.104 Uiso 1 1 calc R U . . .
C21 C 0.3404(7) 0.6288(6) 0.4236(7) 0.0720(17) Uani 1 1 d . . . . .
H21 H 0.2946 0.6910 0.4513 0.086 Uiso 1 1 calc R U . . .
C1 C -0.1047(5) 0.5371(4) 0.9022(4) 0.0391(9) Uani 1 1 d . . . . .
C11 C -0.1764(6) 0.5007(5) 1.0133(4) 0.0540(13) Uani 1 1 d . . . . .
H11A H -0.2665 0.5016 0.9896 0.081 Uiso 1 1 calc R U . . .
H11B H -0.1571 0.5536 1.0810 0.081 Uiso 1 1 calc R U . . .
H11C H -0.1506 0.4243 1.0391 0.081 Uiso 1 1 calc R U . . .
C9A C 0.0420(4) 0.5345(4) 0.9347(3) 0.0365(9) Uani 1 1 d . . . . .
H9A H 0.0589 0.4754 0.9991 0.044 Uiso 1 1 calc R U . . .
C9 C 0.1032(6) 0.6462(5) 0.9865(5) 0.0550(14) Uani 1 1 d . . . . .
H9B H 0.0793 0.7093 0.9301 0.066 Uiso 1 1 calc R U . . .
H9C H 0.0716 0.6635 1.0662 0.066 Uiso 1 1 calc R U . . .
C8 C 0.2463(7) 0.6362(6) 1.0028(5) 0.0650(17) Uani 1 1 d . . . . .
H8A H 0.2698 0.5805 1.0681 0.078 Uiso 1 1 calc R U . . .
H8B H 0.2820 0.7102 1.0298 0.078 Uiso 1 1 calc R U . . .
C7 C 0.3069(6) 0.5981(5) 0.8810(5) 0.0553(14) Uani 1 1 d . . . . .
C13 C 0.3973(8) 0.6944(7) 0.8450(7) 0.084(2) Uani 1 1 d . . . . .
H13A H 0.4687 0.6996 0.9068 0.127 Uiso 1 1 calc R U . . .
H13B H 0.3525 0.7667 0.8402 0.127 Uiso 1 1 calc R U . . .
H13C H 0.4273 0.6771 0.7656 0.127 Uiso 1 1 calc R U . . .
C10 C 0.2016(5) 0.5781(4) 0.7772(4) 0.0427(11) Uani 1 1 d . . . . .
H10A H 0.2387 0.5502 0.7037 0.051 Uiso 1 1 calc R U . . .
H10B H 0.1589 0.6506 0.7562 0.051 Uiso 1 1 calc R U . . .
C12 C -0.1556(7) 0.6562(5) 0.8574(5) 0.0568(14) Uani 1 1 d . . . . .
H12A H -0.1139 0.6797 0.7859 0.085 Uiso 1 1 calc R U . . .
H12B H -0.1386 0.7118 0.9229 0.085 Uiso 1 1 calc R U . . .
H12C H -0.2459 0.6514 0.8356 0.085 Uiso 1 1 calc R U . . .
F1 F 0.7293(9) 0.5875(12) 0.5146(10) 0.198(4) Uani 1 1 d . U . . .
F2 F 0.7324(8) 0.5860(14) 0.3308(10) 0.226(5) Uani 1 1 d . U . . .
F3 F 0.7286(8) 0.4435(13) 0.4378(14) 0.248(5) Uani 1 1 d . U . . .

loop_
_atom_site_aniso_label
_atom_site_aniso_U_11
_atom_site_aniso_U_22
_atom_site_aniso_U_33
_atom_site_aniso_U_23
_atom_site_aniso_U_13
_atom_site_aniso_U_12
I1 0.0452(2) 0.1515(6) 0.1045(4) -0.0109(4) 0.0203(2) -0.0040(3)
S1 0.0564(7) 0.0363(5) 0.0234(4) 0.0023(4) 0.0084(4) 0.0086(5)
O1 0.073(2) 0.058(2) 0.0244(15) -0.0037(13) 0.0045(14) 0.0010(17)
N1 0.0436(19) 0.0308(17) 0.0257(16) -0.0018(12) 0.0041(14) -0.0024(13)
N2 0.051(2) 0.0348(19) 0.0235(15) -0.0031(13) 0.0072(15) 0.0042(15)
O2 0.089(3) 0.0445(18) 0.0412(18) 0.0099(15) 0.0207(18) 0.0240(18)
C3A 0.044(2) 0.0350(19) 0.0215(17) 0.0007(15) 0.0056(16) -0.0039(18)
C2 0.039(2) 0.044(2) 0.0272(19) 0.0005(16) 0.0069(16) -0.0006(18)
C6 0.040(3) 0.092(4) 0.047(3) 0.004(3) -0.003(2) -0.018(3)
C5 0.047(3) 0.061(3) 0.047(3) 0.014(2) -0.005(2) -0.003(2)
C4 0.039(2) 0.039(2) 0.039(2) 0.0040(17) 0.0040(18) -0.0036(17)
C3 0.040(2) 0.0296(19) 0.0224(17) -0.0022(14) 0.0051(15) 0.0008(15)
C14 0.0374(19) 0.036(2) 0.0225(17) -0.0046(16) 0.0024(14) -0.0003(17)
C16 0.056(3) 0.044(2) 0.031(2) 0.004(2) 0.0149(18) -0.001(2)
C17 0.059(3) 0.056(3) 0.076(4) -0.011(3) 0.014(3) 0.010(3)
C18 0.064(4) 0.102(6) 0.091(5) -0.012(4) 0.019(3) 0.024(4)
C19 0.062(4) 0.103(5) 0.067(4) 0.020(4) 0.009(3) -0.004(4)
C22 0.057(5) 0.201(11) 0.101(6) 0.046(8) 0.006(5) 0.024(7)
C15 0.092(4) 0.036(2) 0.041(3) -0.010(2) 0.014(3) -0.006(3)
C20 0.080(5) 0.086(5) 0.093(5) -0.010(4) 0.006(4) -0.027(4)
C21 0.075(5) 0.060(3) 0.082(4) -0.014(3) 0.012(3) -0.014(3)
C1 0.052(3) 0.043(2) 0.0238(18) 0.0016(19) 0.0106(16) 0.005(2)
C11 0.060(3) 0.071(3) 0.035(2) 0.001(2) 0.021(2) 0.001(3)
C9A 0.054(3) 0.0373(19) 0.0190(16) 0.0014(17) 0.0064(16) -0.007(2)
C9 0.079(4) 0.050(3) 0.036(2) -0.013(2) 0.006(2) -0.020(3)
C8 0.080(5) 0.072(4) 0.041(3) -0.015(3) -0.005(3) -0.033(3)
C7 0.056(3) 0.066(3) 0.043(3) 0.002(2) 0.000(2) -0.028(3)
C13 0.087(5) 0.098(5) 0.068(4) 0.004(4) 0.003(3) -0.058(4)
C10 0.051(3) 0.047(2) 0.030(2) 0.0041(17) 0.0071(19) -0.015(2)
C12 0.080(4) 0.050(3) 0.041(3) 0.000(2) 0.012(3) 0.022(3)
F1 0.104(5) 0.291(10) 0.190(7) -0.025(7) -0.026(5) -0.032(6)
F2 0.089(5) 0.403(12) 0.193(7) 0.114(8) 0.049(5) -0.012(6)
F3 0.073(4) 0.254(9) 0.409(12) 0.005(10) -0.023(6) 0.021(7)

loop_
_atom_type_symbol
_atom_type_description
_atom_type_scat_dispersion_real
_atom_type_scat_dispersion_imag
_atom_type_scat_source
C C 0.0033 0.0016 'International Tables Vol C Tables 4.2.6.8 and 6.1.1.4'
H H 0.0000 0.0000 'International Tables Vol C Tables 4.2.6.8 and 6.1.1.4'
N N 0.0061 0.0033 'International Tables Vol C Tables 4.2.6.8 and 6.1.1.4'
O O 0.0106 0.0060 'International Tables Vol C Tables 4.2.6.8 and 6.1.1.4'
F F 0.0171 0.0103 'International Tables Vol C Tables 4.2.6.8 and 6.1.1.4'
S S 0.1246 0.1234 'International Tables Vol C Tables 4.2.6.8 and 6.1.1.4'
I I -0.4742 1.8119 'International Tables Vol C Tables 4.2.6.8 and 6.1.1.4'

loop_
_geom_angle_atom_site_label_1
_geom_angle_atom_site_label_2
_geom_angle_atom_site_label_3
_geom_angle
_geom_angle_site_symmetry_1
_geom_angle_site_symmetry_3
_geom_angle_publ_flag
O1 S1 N2 116.0(2) . . ?
O1 S1 O2 116.6(2) . . ?
O1 S1 C16 106.4(2) . . ?
N2 S1 C16 103.7(2) . . ?
O2 S1 N2 106.72(19) . . ?
O2 S1 C16 106.2(3) . . ?
C3 N1 H1 117.0 . . ?
C14 N1 H1 117.0 . . ?
C14 N1 C3 126.1(3) . . ?
C14 N2 S1 123.5(3) . . ?
C4 C3A C3 111.0(3) . . ?
C4 C3A C9A 110.9(3) . . ?
C3 C3A C9A 103.1(3) . . ?
C10 C3A C4 108.4(4) . . ?
C10 C3A C3 113.0(3) . . ?
C10 C3A C9A 110.4(3) . . ?
H2A C2 H2B 109.0 . . ?
C3 C2 H2A 111.1 . . ?
C3 C2 H2B 111.1 . . ?
C1 C2 H2A 111.1 . . ?
C1 C2 H2B 111.1 . . ?
C1 C2 C3 103.5(3) . . ?
I1 C6 H6 107.7 . . ?
C5 C6 I1 106.9(4) . . ?
C5 C6 H6 107.7 . . ?
C5 C6 C7 113.5(5) . . ?
C7 C6 I1 113.0(4) . . ?
C7 C6 H6 107.7 . . ?
C6 C5 H5A 109.2 . . ?
C6 C5 H5B 109.2 . . ?
H5A C5 H5B 107.9 . . ?
C4 C5 C6 112.0(4) . . ?
C4 C5 H5A 109.2 . . ?
C4 C5 H5B 109.2 . . ?
C3A C4 H4A 109.2 . . ?
C3A C4 H4B 109.2 . . ?
C5 C4 C3A 112.2(4) . . ?
C5 C4 H4A 109.2 . . ?
C5 C4 H4B 109.2 . . ?
H4A C4 H4B 107.9 . . ?
N1 C3 C3A 115.4(3) . . ?
N1 C3 C2 111.0(3) . . ?
N1 C3 H3 108.5 . . ?
C3A C3 H3 108.5 . . ?
C2 C3 C3A 104.7(3) . . ?
C2 C3 H3 108.5 . . ?
N1 C14 C15 114.2(4) . . ?
N2 C14 N1 118.8(3) . . ?
N2 C14 C15 127.0(4) . . ?
C17 C16 S1 120.0(4) . . ?
C17 C16 C21 120.0(6) . . ?
C21 C16 S1 120.0(4) . . ?
C16 C17 H17 119.7 . . ?
C16 C17 C18 120.6(6) . . ?
C18 C17 H17 119.7 . . ?
C17 C18 H18 120.2 . . ?
C19 C18 C17 119.6(7) . . ?
C19 C18 H18 120.2 . . ?
C18 C19 C22 117.2(9) . . ?
C18 C19 C20 120.5(7) . . ?
C20 C19 C22 122.2(10) . . ?
F1 C22 C19 111.7(10) . . ?
F2 C22 C19 116.9(9) . . ?
F2 C22 F1 100.4(14) . . ?
F3 C22 C19 117.1(12) . . ?
F3 C22 F1 93.5(10) . . ?
F3 C22 F2 113.2(13) . . ?
C14 C15 H15A 109.5 . . ?
C14 C15 H15B 109.5 . . ?
C14 C15 H15C 109.5 . . ?
H15A C15 H15B 109.5 . . ?
H15A C15 H15C 109.5 . . ?
H15B C15 H15C 109.5 . . ?
C19 C20 H20 120.0 . . ?
C19 C20 C21 119.9(7) . . ?
C21 C20 H20 120.0 . . ?
C16 C21 C20 119.4(7) . . ?
C16 C21 H21 120.3 . . ?
C20 C21 H21 120.3 . . ?
C2 C1 C11 112.1(4) . . ?
C2 C1 C9A 102.3(3) . . ?
C2 C1 C12 109.3(4) . . ?
C11 C1 C9A 111.6(4) . . ?
C11 C1 C12 108.0(4) . . ?
C12 C1 C9A 113.5(4) . . ?
C1 C11 H11A 109.5 . . ?
C1 C11 H11B 109.5 . . ?
C1 C11 H11C 109.5 . . ?
H11A C11 H11B 109.5 . . ?
H11A C11 H11C 109.5 . . ?
H11B C11 H11C 109.5 . . ?
C3A C9A H9A 106.7 . . ?
C1 C9A C3A 107.7(3) . . ?
C1 C9A H9A 106.7 . . ?
C9 C9A C3A 112.2(4) . . ?
C9 C9A C1 116.4(4) . . ?
C9 C9A H9A 106.7 . . ?
C9A C9 H9B 109.4 . . ?
C9A C9 H9C 109.4 . . ?
H9B C9 H9C 108.0 . . ?
C8 C9 C9A 111.2(5) . . ?
C8 C9 H9B 109.4 . . ?
C8 C9 H9C 109.4 . . ?
C9 C8 H8A 108.8 . . ?
C9 C8 H8B 108.8 . . ?
C9 C8 C7 113.6(4) . . ?
H8A C8 H8B 107.7 . . ?
C7 C8 H8A 108.8 . . ?
C7 C8 H8B 108.8 . . ?
C6 C7 C8 105.8(5) . . ?
C6 C7 C13 113.2(6) . . ?
C13 C7 C8 108.3(5) . . ?
C10 C7 C6 109.4(4) . . ?
C10 C7 C8 109.5(5) . . ?
C10 C7 C13 110.5(5) . . ?
C7 C13 H13A 109.5 . . ?
C7 C13 H13B 109.5 . . ?
C7 C13 H13C 109.5 . . ?
H13A C13 H13B 109.5 . . ?
H13A C13 H13C 109.5 . . ?
H13B C13 H13C 109.5 . . ?
C3A C10 H10A 109.4 . . ?
C3A C10 H10B 109.4 . . ?
C7 C10 C3A 111.1(4) . . ?
C7 C10 H10A 109.4 . . ?
C7 C10 H10B 109.4 . . ?
H10A C10 H10B 108.0 . . ?
C1 C12 H12A 109.5 . . ?
C1 C12 H12B 109.5 . . ?
C1 C12 H12C 109.5 . . ?
H12A C12 H12B 109.5 . . ?
H12A C12 H12C 109.5 . . ?
H12B C12 H12C 109.5 . . ?

loop_
_geom_bond_atom_site_label_1
_geom_bond_atom_site_label_2
_geom_bond_distance
_geom_bond_site_symmetry_2
_geom_bond_publ_flag
I1 C6 2.208(6) . ?
S1 O1 1.436(3) . ?
S1 N2 1.599(4) . ?
S1 O2 1.437(3) . ?
S1 C16 1.779(5) . ?
N1 H1 0.8600 . ?
N1 C3 1.462(5) . ?
N1 C14 1.322(5) . ?
N2 C14 1.319(6) . ?
C3A C4 1.539(6) . ?
C3A C3 1.540(6) . ?
C3A C9A 1.574(6) . ?
C3A C10 1.525(6) . ?
C2 H2A 0.9700 . ?
C2 H2B 0.9700 . ?
C2 C3 1.526(6) . ?
C2 C1 1.524(6) . ?
C6 H6 0.9800 . ?
C6 C5 1.531(8) . ?
C6 C7 1.535(10) . ?
C5 H5A 0.9700 . ?
C5 H5B 0.9700 . ?
C5 C4 1.523(7) . ?
C4 H4A 0.9700 . ?
C4 H4B 0.9700 . ?
C3 H3 0.9800 . ?
C14 C15 1.507(6) . ?
C16 C17 1.360(8) . ?
C16 C21 1.377(8) . ?
C17 H17 0.9300 . ?
C17 C18 1.377(10) . ?
C18 H18 0.9300 . ?
C18 C19 1.355(12) . ?
C19 C22 1.470(12) . ?
C19 C20 1.373(12) . ?
C22 F1 1.360(16) . ?
C22 F2 1.223(14) . ?
C22 F3 1.192(16) . ?
C15 H15A 0.9600 . ?
C15 H15B 0.9600 . ?
C15 H15C 0.9600 . ?
C20 H20 0.9300 . ?
C20 C21 1.380(12) . ?
C21 H21 0.9300 . ?
C1 C11 1.532(6) . ?
C1 C9A 1.552(7) . ?
C1 C12 1.542(7) . ?
C11 H11A 0.9600 . ?
C11 H11B 0.9600 . ?
C11 H11C 0.9600 . ?
C9A H9A 0.9800 . ?
C9A C9 1.529(6) . ?
C9 H9B 0.9700 . ?
C9 H9C 0.9700 . ?
C9 C8 1.505(10) . ?
C8 H8A 0.9700 . ?
C8 H8B 0.9700 . ?
C8 C7 1.574(9) . ?
C7 C13 1.540(8) . ?
C7 C10 1.520(7) . ?
C13 H13A 0.9600 . ?
C13 H13B 0.9600 . ?
C13 H13C 0.9600 . ?
C10 H10A 0.9700 . ?
C10 H10B 0.9700 . ?
C12 H12A 0.9600 . ?
C12 H12B 0.9600 . ?
C12 H12C 0.9600 . ?

loop_
_geom_torsion_atom_site_label_1
_geom_torsion_atom_site_label_2
_geom_torsion_atom_site_label_3
_geom_torsion_atom_site_label_4
_geom_torsion
_geom_torsion_site_symmetry_1
_geom_torsion_site_symmetry_2
_geom_torsion_site_symmetry_3
_geom_torsion_site_symmetry_4
_geom_torsion_publ_flag
I1 C6 C5 C4 -75.9(5) . . . . ?
I1 C6 C7 C8 -173.2(3) . . . . ?
I1 C6 C7 C13 -54.8(5) . . . . ?
I1 C6 C7 C10 69.0(5) . . . . ?
S1 N2 C14 N1 178.3(3) . . . . ?
S1 N2 C14 C15 -1.8(7) . . . . ?
S1 C16 C17 C18 177.7(5) . . . . ?
S1 C16 C21 C20 -178.4(6) . . . . ?
O1 S1 N2 C14 20.9(5) . . . . ?
O1 S1 C16 C17 -18.8(5) . . . . ?
O1 S1 C16 C21 160.1(4) . . . . ?
N2 S1 C16 C17 104.1(4) . . . . ?
N2 S1 C16 C21 -77.1(5) . . . . ?
O2 S1 N2 C14 152.8(4) . . . . ?
O2 S1 C16 C17 -143.6(4) . . . . ?
O2 S1 C16 C21 35.2(5) . . . . ?
C3A C9A C9 C8 -50.1(5) . . . . ?
C2 C1 C9A C3A 22.8(4) . . . . ?
C2 C1 C9A C9 149.7(4) . . . . ?
C6 C5 C4 C3A -51.4(6) . . . . ?
C6 C7 C10 C3A 59.8(6) . . . . ?
C5 C6 C7 C8 64.9(6) . . . . ?
C5 C6 C7 C13 -176.7(5) . . . . ?
C5 C6 C7 C10 -53.0(6) . . . . ?
C4 C3A C3 N1 -31.2(5) . . . . ?
C4 C3A C3 C2 91.1(4) . . . . ?
C4 C3A C9A C1 -116.1(4) . . . . ?
C4 C3A C9A C9 114.7(4) . . . . ?
C4 C3A C10 C7 -62.0(5) . . . . ?
C3 N1 C14 N2 2.3(6) . . . . ?
C3 N1 C14 C15 -177.6(4) . . . . ?
C3 C3A C4 C5 -178.1(4) . . . . ?
C3 C3A C9A C1 2.8(4) . . . . ?
C3 C3A C9A C9 -126.4(4) . . . . ?
C3 C3A C10 C7 174.5(4) . . . . ?
C3 C2 C1 C11 -159.8(4) . . . . ?
C3 C2 C1 C9A -40.1(4) . . . . ?
C3 C2 C1 C12 80.5(5) . . . . ?
C14 N1 C3 C3A -98.8(5) . . . . ?
C14 N1 C3 C2 142.4(4) . . . . ?
C16 S1 N2 C14 -95.4(4) . . . . ?
C16 C17 C18 C19 1.6(11) . . . . ?
C17 C16 C21 C20 0.4(10) . . . . ?
C17 C18 C19 C22 -178.9(7) . . . . ?
C17 C18 C19 C20 -1.4(12) . . . . ?
C18 C19 C22 F1 -148.2(11) . . . . ?
C18 C19 C22 F2 97.0(16) . . . . ?
C18 C19 C22 F3 -42.1(16) . . . . ?
C18 C19 C20 C21 0.7(12) . . . . ?
C19 C20 C21 C16 -0.2(12) . . . . ?
C22 C19 C20 C21 178.1(8) . . . . ?
C20 C19 C22 F1 34.3(14) . . . . ?
C20 C19 C22 F2 -80.5(17) . . . . ?
C20 C19 C22 F3 140.4(14) . . . . ?
C21 C16 C17 C18 -1.1(9) . . . . ?
C1 C2 C3 N1 168.5(3) . . . . ?
C1 C2 C3 C3A 43.3(4) . . . . ?
C1 C9A C9 C8 -174.7(4) . . . . ?
C11 C1 C9A C3A 142.9(4) . . . . ?
C11 C1 C9A C9 -90.3(5) . . . . ?
C9A C3A C4 C5 -64.1(5) . . . . ?
C9A C3A C3 N1 -150.0(3) . . . . ?
C9A C3A C3 C2 -27.7(4) . . . . ?
C9A C3A C10 C7 59.6(5) . . . . ?
C9A C9 C8 C7 54.3(6) . . . . ?
C9 C8 C7 C6 -119.1(5) . . . . ?
C9 C8 C7 C13 119.2(6) . . . . ?
C9 C8 C7 C10 -1.4(7) . . . . ?
C8 C7 C10 C3A -55.7(6) . . . . ?
C7 C6 C5 C4 49.4(7) . . . . ?
C13 C7 C10 C3A -174.9(6) . . . . ?
C10 C3A C4 C5 57.3(5) . . . . ?
C10 C3A C3 N1 90.9(4) . . . . ?
C10 C3A C3 C2 -146.8(4) . . . . ?
C10 C3A C9A C1 123.8(4) . . . . ?
C10 C3A C9A C9 -5.5(5) . . . . ?
C12 C1 C9A C3A -94.8(4) . . . . ?
C12 C1 C9A C9 32.0(5) . . . . ?
